data_3000253
loop_
_publ_author_name
'Auer, Henry'
'Yang, Fangshun'
'Playford, Helen Y.'
'Hansen, Thomas C.'
'Franz, Alexandra'
'Kohlmann, Holger'

_publ_section_title
;
 Covalent Si--H Bonds in the Zintl Phase Hydride CaSiH1+x (x &#x2264; 1/3)
;
_journal_issue 9
_journal_name_full Inorganics
_journal_page_first 106
_journal_paper_doi 10.3390/inorganics7090106
_journal_volume 7
_journal_year 2019
_chemical_formula_sum 'Ca3 D3.23 Si3'
_chemical_formula_weight 211.00
_space_group_IT_number 62
_space_group_name_Hall '-P 2ac 2n'
_space_group_name_H-M_alt 'P n m a'
_symmetry_cell_setting orthorhombic
_symmetry_space_group_name_Hall '-P 2ac 2n'
_symmetry_space_group_name_H-M 'P n m a'
_cell_angle_alpha 90
_cell_angle_beta 90
_cell_angle_gamma 90
_cell_formula_units_Z 4
_cell_length_a 14.579(4)
_cell_length_b 3.8119(4)
_cell_length_c 11.209(2)
_cell_measurement_temperature 294
_cell_volume 622.9(2)
_computing_structure_refinement TOPAS
_diffrn_ambient_temperature 294
_diffrn_measurement_device_type
;
   'E9'
;
_diffrn_radiation_type neutron
_diffrn_radiation_wavelength 1.7982
_diffrn_source 'nuclear reactor'
_diffrn_source_type E9
_exptl_crystal_density_diffrn 2.250
_pd_char_colour grey
_pd_instr_location 'E9 diffractometer, BERII, Berlin, Germany'
_pd_meas_2theta_range_inc 0.02
_pd_meas_2theta_range_max 140
_pd_meas_2theta_range_min 5
_pd_proc_2theta_range_inc 0.02
_pd_proc_2theta_range_max 140
_pd_proc_2theta_range_min 5
_pd_proc_ls_prof_R_factor 2.80
_pd_proc_ls_prof_wR_expected 2.70
_pd_proc_ls_prof_wR_factor 3.60
_pd_proc_wavelength 1.7982
_pd_spec_mounting 'vanadium container'
_pd_spec_shape cylinder
_pd_spec_size_axial 40
_pd_spec_size_equat 6
_refine_ls_goodness_of_fit_all 1.33
_refine_ls_number_parameters 76
_refine_ls_number_reflns 418
_refine_ls_number_restraints 1
_refine_ls_R_I_factor 1.48
_refine_ls_shift/su_max 0.05
_cod_data_source_file CaSiD1.2_BER.cif
_cod_data_source_block CaSiD1.2
_cod_depositor_comments 'Releasing structure 3000253 into public domain as published material.'
_cod_original_sg_symbol_H-M Pnma
_cod_database_code 3000253

loop_
_symmetry_equiv_pos_as_xyz
'x, y, z '
'-x, y+1/2, -z '
'-x+1/2, -y, z+1/2 '
'-x+1/2, y+1/2, z+1/2 '
'x, -y+1/2, z '
'-x, -y, -z '
'x+1/2, -y+1/2, -z+1/2 '
'x+1/2, y, -z+1/2 '

loop_
_atom_site_label
_atom_site_type_symbol
_atom_site_symmetry_multiplicity
_atom_site_fract_x
_atom_site_fract_y
_atom_site_fract_z
_atom_site_occupancy
_atom_site_B_iso_or_equiv
Ca1 Ca 4 0.3381(3) 0.25 0.8453(5) 1 1.07(18)
Ca2 Ca 4 0.3113(2) 0.25 0.1571(5) 1 1.07(18)
Ca3 Ca 4 0.3592(2) 0.25 0.4810(4) 1 1.07(18)
Si1 Si 4 0.0436(5) 0.25 0.1795(5) 1 1.48(18)
Si2 Si 4 0.0430(5) 0.25 0.7608(5) 1 1.48(18)
Si3 Si 4 0.0417(4) 0.25 0.5270(6) 1 1.48(18)
D1 D 4 0.2508(9) 0.75 0.8265(13) 1.00(3) 1.05(15)
D2 D 4 0.2227(9) 0.75 0.1748(13) 0.95(3) 1.05(15)
D3 D 4 0.2739(11) 0.75 0.4808(15) 0.81(2) 1.05(15)
D4 D 4 0.0333(18) 0.25 0.045(2) 0.468(15) 1.05(15)

loop_
_atom_type_symbol
_atom_type_scat_length_neutron
_atom_type_scat_source
Ca 0.470 V.F._Sears_Neutron_News_3_26_(1992)
Si 0.41491 V.F._Sears_Neutron_News_3_26_(1992)
D 0.667 V.F._Sears_Neutron_News_3_26_(1992)

loop_
_geom_angle_atom_site_label_1
_geom_angle_atom_site_label_2
_geom_angle_atom_site_label_3
_geom_angle
_geom_angle_site_symmetry_1
_geom_angle_site_symmetry_2
_geom_angle_site_symmetry_3
D3 Ca1 D2 108.1(6) 3_565 1_555 3_565
D1 Ca1 D3 70.0(4) 1_555 1_555 3_565
D1 Ca1 D2 71.6(4) 1_555 1_555 3_565
D1 Ca1 D1 111.8(6) 1_545 1_555 1_555
D1 Ca1 D3 70.0(4) 1_545 1_555 3_565
D1 Ca1 D2 71.6(4) 1_545 1_555 3_565
Si1 Ca1 D1 138.2(4) 3_565 1_555 1_545
Si1 Ca1 D1 75.5(3) 3_565 1_555 1_555
Si1 Ca1 D3 142.86(9) 3_565 1_555 3_565
Si1 Ca1 D2 72.4(3) 3_565 1_555 3_565
Si1 Ca1 Si1 73.88(17) 3_555 1_555 3_565
Si1 Ca1 D1 75.5(3) 3_555 1_555 1_545
Si1 Ca1 D1 138.2(4) 3_555 1_555 1_555
Si1 Ca1 D3 142.86(9) 3_555 1_555 3_565
Si1 Ca1 D2 72.4(3) 3_555 1_555 3_565
D2 Ca2 D1 71.5(4) 1_555 1_555 3_564
D2 Ca2 D2 111.1(6) 1_545 1_555 1_555
D2 Ca2 D1 71.5(4) 1_545 1_555 3_564
D3 Ca2 D2 77.0(4) 3_564 1_555 1_545
D3 Ca2 D2 77.0(4) 3_564 1_555 1_555
D3 Ca2 D1 122.4(6) 3_564 1_555 3_564
Si2 Ca2 D3 133.3(3) 3_554 1_555 3_564
Si2 Ca2 D2 81.0(3) 3_554 1_555 1_545
Si2 Ca2 D2 149.7(4) 3_554 1_555 1_555
Si2 Ca2 D1 87.5(3) 3_554 1_555 3_564
Si2 Ca2 Si2 76.42(18) 3_564 1_555 3_554
Si2 Ca2 D3 133.3(3) 3_564 1_555 3_564
Si2 Ca2 D2 149.7(4) 3_564 1_555 1_545
Si2 Ca2 D2 81.0(3) 3_564 1_555 1_555
Si2 Ca2 D1 87.5(3) 3_564 1_555 3_564
D3 Ca3 D3 113.8(7) 1_545 1_555 1_555
D1 Ca3 D3 68.2(4) 3_564 1_555 1_545
D1 Ca3 D3 68.2(4) 3_564 1_555 1_555
D2 Ca3 D1 108.4(5) 3_565 1_555 3_564
D2 Ca3 D3 74.8(4) 3_565 1_555 1_545
D2 Ca3 D3 74.8(4) 3_565 1_555 1_555
D4 Ca3 D2 125.3(6) 7_555 1_555 3_565
D4 Ca3 D1 126.3(7) 7_555 1_555 3_564
D4 Ca3 D3 122.9(4) 7_555 1_555 1_545
D4 Ca3 D3 122.9(4) 7_555 1_555 1_555
D4 Ca3 D4 54.9(6) 3_555 1_555 7_555
D4 Ca3 D2 92.8(6) 3_555 1_555 3_565
D4 Ca3 D1 128.2(5) 3_555 1_555 3_564
D4 Ca3 D3 73.3(6) 3_555 1_555 1_545
D4 Ca3 D3 162.7(7) 3_555 1_555 1_555
D4 Ca3 D4 95.7(9) 3_565 1_555 3_555
D4 Ca3 D4 54.9(6) 3_565 1_555 7_555
D4 Ca3 D2 92.8(6) 3_565 1_555 3_565
D4 Ca3 D1 128.2(5) 3_565 1_555 3_564
D4 Ca3 D3 162.7(7) 3_565 1_555 1_545
D4 Ca3 D3 73.3(6) 3_565 1_555 1_555
Si2 Si1 D4 103.1(6) 2_556 1_555 1_555
Si2 Si1 Si2 106.3(3) 2_546 1_555 2_556
Si2 Si1 D4 103.1(6) 2_546 1_555 1_555
Ca1 Si1 Si2 69.08(17) 3_554 1_555 2_546
Ca1 Si1 Si2 127.2(3) 3_554 1_555 2_556
Ca1 Si1 D4 129.6(7) 3_554 1_555 1_555
Ca1 Si1 Ca1 73.88(17) 3_564 1_555 3_554
Ca1 Si1 Si2 127.2(3) 3_564 1_555 2_546
Ca1 Si1 Si2 69.08(17) 3_564 1_555 2_556
Ca1 Si1 D4 129.6(7) 3_564 1_555 1_555
Si1 Si2 Si1 106.3(3) 2_546 1_555 2_556
Si3 Si2 Si1 106.1(2) 1_555 1_555 2_546
Si3 Si2 Si1 106.1(2) 1_555 1_555 2_556
Ca2 Si2 Si3 68.16(17) 3_555 1_555 1_555
Ca2 Si2 Si1 88.64(14) 3_555 1_555 2_546
Ca2 Si2 Si1 165.0(2) 3_555 1_555 2_556
Ca2 Si2 Ca2 76.42(18) 3_565 1_555 3_555
Ca2 Si2 Si3 68.16(17) 3_565 1_555 1_555
Ca2 Si2 Si1 165.0(2) 3_565 1_555 2_546
Ca2 Si2 Si1 88.64(14) 3_565 1_555 2_556
D4 Si2 Ca2 153.2(5) 2_546 1_555 3_565
D4 Si2 Ca2 97.6(4) 2_546 1_555 3_555
D4 Si2 Si3 134.4(4) 2_546 1_555 1_555
D4 Si2 Si1 28.5(4) 2_546 1_555 2_546
D4 Si2 Si1 96.0(4) 2_546 1_555 2_556
D4 Si2 D4 75.9(6) 2_556 1_555 2_546
D4 Si2 Ca2 97.6(4) 2_556 1_555 3_565
D4 Si2 Ca2 153.2(5) 2_556 1_555 3_555
D4 Si2 Si3 134.4(4) 2_556 1_555 1_555
D4 Si2 Si1 96.0(4) 2_556 1_555 2_546
D4 Si2 Si1 28.5(4) 2_556 1_555 2_556
D4 Si2 D4 44.1(5) 1_556 1_555 2_556
D4 Si2 D4 44.1(5) 1_556 1_555 2_546
D4 Si2 Ca2 114.1(4) 1_556 1_555 3_565
D4 Si2 Ca2 114.1(4) 1_556 1_555 3_555
D4 Si2 Si3 177.0(6) 1_556 1_555 1_555
D4 Si2 Si1 72.3(3) 1_556 1_555 2_546
D4 Si2 Si1 72.3(3) 1_556 1_555 2_556
Si3 Si3 Si3 109.1(5) 2_546 1_555 2_556
Si2 Si3 Si3 105.2(3) 1_555 1_555 2_546
Si2 Si3 Si3 105.2(3) 1_555 1_555 2_556
Ca1 D1 Ca2 108.7(5) 1_555 1_555 3_565
Ca1 D1 Ca1 111.8(6) 1_565 1_555 1_555
Ca1 D1 Ca2 108.7(5) 1_565 1_555 3_565
Ca3 D1 Ca1 108.0(4) 3_565 1_555 1_565
Ca3 D1 Ca1 108.0(4) 3_565 1_555 1_555
Ca3 D1 Ca2 111.7(6) 3_565 1_555 3_565
D2 D1 Ca3 125.8(4) 3_575 1_555 3_565
D2 D1 Ca1 50.7(3) 3_575 1_555 1_565
D2 D1 Ca1 126.0(7) 3_575 1_555 1_555
D2 D1 Ca2 58.0(4) 3_575 1_555 3_565
D2 D1 D2 95.1(7) 3_565 1_555 3_575
D2 D1 Ca3 125.8(4) 3_565 1_555 3_565
D2 D1 Ca1 126.0(7) 3_565 1_555 1_565
D2 D1 Ca1 50.7(3) 3_565 1_555 1_555
D2 D1 Ca2 58.0(4) 3_565 1_555 3_565
D3 D1 D2 85.3(4) 3_565 1_555 3_565
D3 D1 D2 179.2(6) 3_565 1_555 3_575
D3 D1 Ca3 54.4(4) 3_565 1_555 3_565
D3 D1 Ca1 128.5(7) 3_565 1_555 1_565
D3 D1 Ca1 53.7(4) 3_565 1_555 1_555
D3 D1 Ca2 122.8(5) 3_565 1_555 3_565
D3 D1 D3 94.3(7) 3_575 1_555 3_565
D3 D1 D2 179.2(6) 3_575 1_555 3_565
D3 D1 D2 85.3(4) 3_575 1_555 3_575
D3 D1 Ca3 54.4(4) 3_575 1_555 3_565
D3 D1 Ca1 53.7(4) 3_575 1_555 1_565
D3 D1 Ca1 128.5(7) 3_575 1_555 1_555
D3 D1 Ca2 122.8(5) 3_575 1_555 3_565
Ca2 D2 Ca1 108.2(4) 1_555 1_555 3_564
Ca2 D2 Ca2 111.1(6) 1_565 1_555 1_555
Ca2 D2 Ca1 108.2(4) 1_565 1_555 3_564
Ca3 D2 Ca2 101.2(4) 3_564 1_555 1_565
Ca3 D2 Ca2 101.2(4) 3_564 1_555 1_555
Ca3 D2 Ca1 126.3(6) 3_564 1_555 3_564
D1 D2 Ca3 130.5(4) 3_564 1_555 3_564
D1 D2 Ca2 125.5(6) 3_564 1_555 1_565
D1 D2 Ca2 50.5(3) 3_564 1_555 1_555
D1 D2 Ca1 57.7(4) 3_564 1_555 3_564
D1 D2 D1 95.1(7) 3_574 1_555 3_564
D1 D2 Ca3 130.5(4) 3_574 1_555 3_564
D1 D2 Ca2 50.5(3) 3_574 1_555 1_565
D1 D2 Ca2 125.5(6) 3_574 1_555 1_555
D1 D2 Ca1 57.7(4) 3_574 1_555 3_564
D3 D2 D1 90.3(3) 3_574 1_555 3_574
D3 D2 D1 168.1(6) 3_574 1_555 3_564
D3 D2 Ca3 49.4(4) 3_574 1_555 3_564
D3 D2 Ca2 51.9(4) 3_574 1_555 1_565
D3 D2 Ca2 118.0(6) 3_574 1_555 1_555
D3 D2 Ca1 133.6(4) 3_574 1_555 3_564
D3 D2 D3 82.5(6) 3_564 1_555 3_574
D3 D2 D1 168.1(6) 3_564 1_555 3_574
D3 D2 D1 90.3(3) 3_564 1_555 3_564
D3 D2 Ca3 49.4(4) 3_564 1_555 3_564
D3 D2 Ca2 118.0(6) 3_564 1_555 1_565
D3 D2 Ca2 51.9(4) 3_564 1_555 1_555
D3 D2 Ca1 133.6(4) 3_564 1_555 3_564
Ca3 D3 Ca1 113.6(5) 1_555 1_555 3_564
Ca3 D3 Ca3 113.8(7) 1_565 1_555 1_555
Ca3 D3 Ca1 113.6(5) 1_565 1_555 3_564
Ca2 D3 Ca3 106.9(5) 3_565 1_555 1_565
Ca2 D3 Ca3 106.9(5) 3_565 1_555 1_555
Ca2 D3 Ca1 100.8(6) 3_565 1_555 3_564
D1 D3 Ca2 119.3(5) 3_574 1_555 3_565
D1 D3 Ca3 57.5(3) 3_574 1_555 1_565
D1 D3 Ca3 133.7(8) 3_574 1_555 1_555
D1 D3 Ca1 56.3(4) 3_574 1_555 3_564
D1 D3 D1 94.3(7) 3_564 1_555 3_574
D1 D3 Ca2 119.3(5) 3_564 1_555 3_565
D1 D3 Ca3 133.7(8) 3_564 1_555 1_565
D1 D3 Ca3 57.5(3) 3_564 1_555 1_555
D1 D3 Ca1 56.3(4) 3_564 1_555 3_564
D2 D3 D1 91.1(3) 3_565 1_555 3_564
D2 D3 D1 170.5(7) 3_565 1_555 3_574
D2 D3 Ca2 51.2(4) 3_565 1_555 3_565
D2 D3 Ca3 122.8(7) 3_565 1_555 1_565
D2 D3 Ca3 55.8(3) 3_565 1_555 1_555
D2 D3 Ca1 121.7(5) 3_565 1_555 3_564
D2 D3 D2 82.5(6) 3_575 1_555 3_565
D2 D3 D1 170.5(7) 3_575 1_555 3_564
D2 D3 D1 91.1(3) 3_575 1_555 3_574
D2 D3 Ca2 51.2(4) 3_575 1_555 3_565
D2 D3 Ca3 55.8(3) 3_575 1_555 1_565
D2 D3 Ca3 122.8(7) 3_575 1_555 1_555
D2 D3 Ca1 121.7(5) 3_575 1_555 3_564
D4 D3 D2 78.3(6) 3_565 1_555 3_575
D4 D3 D2 78.3(6) 3_565 1_555 3_565
D4 D3 D1 107.4(6) 3_565 1_555 3_564
D4 D3 D1 107.4(6) 3_565 1_555 3_574
D4 D3 Ca2 107.8(8) 3_565 1_555 3_565
D4 D3 Ca3 58.0(4) 3_565 1_555 1_565
D4 D3 Ca3 58.0(4) 3_565 1_555 1_555
D4 D3 Ca1 151.4(9) 3_565 1_555 3_564
D4 D4 Si1 117.6(12) 2_555 1_555 1_555
D4 D4 D4 108(2) 2_545 1_555 2_555
D4 D4 Si1 117.6(12) 2_545 1_555 1_555
Ca3 D4 D4 62.9(11) 7_455 1_555 2_545
Ca3 D4 D4 62.9(11) 7_455 1_555 2_555
Ca3 D4 Si1 102.2(13) 7_455 1_555 1_555
Ca3 D4 Ca3 125.1(6) 3_554 1_555 7_455
Ca3 D4 D4 62.2(7) 3_554 1_555 2_545
Ca3 D4 D4 136.9(15) 3_554 1_555 2_555
Ca3 D4 Si1 102.5(9) 3_554 1_555 1_555
Ca3 D4 Ca3 95.7(9) 3_564 1_555 3_554
Ca3 D4 Ca3 125.1(6) 3_564 1_555 7_455
Ca3 D4 D4 136.9(15) 3_564 1_555 2_545
Ca3 D4 D4 62.2(7) 3_564 1_555 2_555
Ca3 D4 Si1 102.5(9) 3_564 1_555 1_555
D3 D4 Ca3 48.7(5) 3_564 1_555 3_564
D3 D4 Ca3 48.7(5) 3_564 1_555 3_554
D3 D4 Ca3 159.2(10) 3_564 1_555 7_455
D3 D4 D4 107.0(13) 3_564 1_555 2_545
D3 D4 D4 107.0(13) 3_564 1_555 2_555
D3 D4 Si1 98.6(13) 3_564 1_555 1_555
Si2 D4 D3 121.4(7) 2_546 1_555 3_564
Si2 D4 Ca3 150.5(9) 2_546 1_555 3_564
Si2 D4 Ca3 87.6(3) 2_546 1_555 3_554
Si2 D4 Ca3 73.9(6) 2_546 1_555 7_455
Si2 D4 D4 69.9(8) 2_546 1_555 2_545
Si2 D4 D4 130.4(16) 2_546 1_555 2_555
Si2 D4 Si1 48.4(5) 2_546 1_555 1_555
Si2 D4 Si2 75.9(6) 2_556 1_555 2_546
Si2 D4 D3 121.4(7) 2_556 1_555 3_564
Si2 D4 Ca3 87.6(3) 2_556 1_555 3_564
Si2 D4 Ca3 150.5(9) 2_556 1_555 3_554
Si2 D4 Ca3 73.9(6) 2_556 1_555 7_455
Si2 D4 D4 130.4(16) 2_556 1_555 2_545
Si2 D4 D4 69.9(8) 2_556 1_555 2_555
Si2 D4 Si1 48.4(5) 2_556 1_555 1_555
Si2 D4 Si2 135.9(5) 1_554 1_555 2_556
Si2 D4 Si2 135.9(5) 1_554 1_555 2_546
Si2 D4 D3 73.1(7) 1_554 1_555 3_564
Si2 D4 Ca3 72.2(5) 1_554 1_555 3_564
Si2 D4 Ca3 72.2(5) 1_554 1_555 3_554
Si2 D4 Ca3 86.0(7) 1_554 1_555 7_455
Si2 D4 D4 66.0(10) 1_554 1_555 2_545
Si2 D4 D4 66.0(10) 1_554 1_555 2_555
Si2 D4 Si1 171.7(15) 1_554 1_555 1_555

loop_
_geom_bond_atom_site_label_1
_geom_bond_atom_site_label_2
_geom_bond_distance
_geom_bond_site_symmetry_1
_geom_bond_site_symmetry_2
Ca1 D2 2.106(15) 1_555 3_565
Ca1 D3 2.231(17) 1_555 3_565
Ca1 D1 2.301(8) 1_555 1_555
Ca1 D1 2.301(8) 1_555 1_545
Ca1 Si1 3.171(6) 1_555 3_565
Ca1 Si1 3.171(6) 1_555 3_555
Ca2 D1 2.103(16) 1_555 3_564
Ca2 D2 2.311(8) 1_555 1_555
Ca2 D2 2.311(8) 1_555 1_545
Ca2 D3 2.334(17) 1_555 3_564
Ca2 Si2 3.082(6) 1_555 3_554
Ca2 Si2 3.082(6) 1_555 3_564
Ca3 D3 2.276(9) 1_555 1_555
Ca3 D3 2.276(9) 1_555 1_545
Ca3 D1 2.360(15) 1_555 3_564
Ca3 D2 2.478(15) 1_555 3_565
Ca3 D4 2.55(3) 1_555 7_555
Ca3 D4 2.570(18) 1_555 3_555
Ca3 D4 2.570(18) 1_555 3_565
Si1 D4 1.52(2) 1_555 1_555
Si1 Si2 2.382(6) 1_555 2_556
Si1 Si2 2.382(6) 1_555 2_546
Si1 Ca1 3.171(6) 1_555 3_554
Si1 Ca1 3.171(6) 1_555 3_564
Si2 Si1 2.382(6) 1_555 2_556
Si2 Si1 2.382(6) 1_555 2_546
Si2 Si3 2.621(8) 1_555 1_555
Si2 Ca2 3.082(6) 1_555 3_555
Si2 Ca2 3.082(6) 1_555 3_565
Si2 D4 3.10(2) 1_555 2_546
Si2 D4 3.10(2) 1_555 2_556
Si2 D4 3.19(2) 1_555 1_556
Si3 Si3 2.340(7) 1_555 2_556
Si3 Si3 2.340(7) 1_555 2_546
Si3 Si2 2.621(8) 1_555 1_555
D1 Ca2 2.103(16) 1_555 3_565
D1 Ca1 2.301(8) 1_555 1_555
D1 Ca1 2.301(8) 1_555 1_565
D1 Ca3 2.360(15) 1_555 3_565
D1 D2 2.583(14) 1_555 3_575
D1 D2 2.583(14) 1_555 3_565
D1 D3 2.599(15) 1_555 3_565
D1 D3 2.599(15) 1_555 3_575
D2 Ca1 2.106(15) 1_555 3_564
D2 Ca2 2.311(8) 1_555 1_555
D2 Ca2 2.311(8) 1_555 1_565
D2 Ca3 2.478(15) 1_555 3_564
D2 D1 2.583(14) 1_555 3_564
D2 D1 2.583(14) 1_555 3_574
D2 D3 2.891(17) 1_555 3_574
D2 D3 2.891(17) 1_555 3_564
D3 Ca1 2.231(17) 1_555 3_564
D3 Ca3 2.276(9) 1_555 1_555
D3 Ca3 2.276(9) 1_555 1_565
D3 Ca2 2.334(17) 1_555 3_565
D3 D1 2.599(15) 1_555 3_574
D3 D1 2.599(15) 1_555 3_564
D3 D2 2.891(17) 1_555 3_565
D3 D2 2.891(17) 1_555 3_575
D3 D4 2.90(3) 1_555 3_565
D4 Si1 1.52(2) 1_555 1_555
D4 D4 2.36(3) 1_555 2_555
D4 D4 2.36(3) 1_555 2_545
D4 Ca3 2.55(3) 1_555 7_455
D4 Ca3 2.570(18) 1_555 3_554
D4 Ca3 2.570(18) 1_555 3_564
D4 D3 2.90(3) 1_555 3_564
D4 Si2 3.10(2) 1_555 2_546
D4 Si2 3.10(2) 1_555 2_556
D4 Si2 3.19(2) 1_555 1_554
